data_4511704
loop_
_publ_author_name
'Chen, Shui-Sheng'
'Liu, Qing'
'Zhao, Yue'
'Qiao, Rui'
'Sheng, Liang-Quan'
'Liu, Zhao-Di'
'Yang, Song'
'Song, Cong-Fu'

_publ_section_title
;
 New Metal--Organic Frameworks Constructed from the
 4-Imidazole-Carboxylate Ligand: Structural Diversities, Luminescence, and
 Gas Adsorption Properties
;
_journal_issue 8
_journal_name_full 'Crystal Growth &amp; Design'
_journal_page_first 3727
_journal_paper_doi 10.1021/cg401811c
_journal_volume 14
_journal_year 2014
_chemical_formula_moiety 'C20 H22 Cu N4 O8'
_chemical_formula_sum 'C20 H22 Cu N4 O8'
_chemical_formula_weight 509.97
_chemical_name_systematic
; 
 ? 
;
_space_group_IT_number 2
_symmetry_cell_setting triclinic
_symmetry_space_group_name_Hall '-P 1'
_symmetry_space_group_name_H-M 'P -1'
_atom_sites_solution_hydrogens geom
_atom_sites_solution_primary direct
_atom_sites_solution_secondary difmap
_audit_creation_method SHELXL-97
_cell_angle_alpha 95.797(2)
_cell_angle_beta 97.358(2)
_cell_angle_gamma 105.452(2)
_cell_formula_units_Z 1
_cell_length_a 6.3708(7)
_cell_length_b 6.8768(8)
_cell_length_c 12.2249(14)
_cell_measurement_reflns_used 4566
_cell_measurement_temperature 296(2)
_cell_measurement_theta_max 27.51
_cell_measurement_theta_min 3.10
_cell_volume 506.83(10)
_computing_cell_refinement SMART
_computing_data_collection 'SMART (Bruker, 2000)'
_computing_data_reduction 'SAINT (Bruker, 2000)'
_computing_molecular_graphics SHELXTL
_computing_publication_material SHELXTL
_computing_structure_refinement SHELXTL
_computing_structure_solution 'SHELXTL (Bruker, 2000)'
_diffrn_ambient_temperature 296(2)
_diffrn_measured_fraction_theta_full 0.980
_diffrn_measured_fraction_theta_max 0.980
_diffrn_measurement_device_type 'Bruker Smart Apex CCD '
_diffrn_measurement_method 'phi and omega scans'
_diffrn_radiation_monochromator graphite
_diffrn_radiation_source 'fine-focus sealed tube'
_diffrn_radiation_type MoK\a
_diffrn_radiation_wavelength 0.71073
_diffrn_reflns_av_R_equivalents 0.0188
_diffrn_reflns_av_sigmaI/netI 0.0212
_diffrn_reflns_limit_h_max 7
_diffrn_reflns_limit_h_min -7
_diffrn_reflns_limit_k_max 8
_diffrn_reflns_limit_k_min -8
_diffrn_reflns_limit_l_max 15
_diffrn_reflns_limit_l_min -14
_diffrn_reflns_number 5667
_diffrn_reflns_theta_full 26.48
_diffrn_reflns_theta_max 26.48
_diffrn_reflns_theta_min 1.70
_exptl_absorpt_coefficient_mu 1.137
_exptl_absorpt_correction_T_max 0.8480
_exptl_absorpt_correction_T_min 0.7962
_exptl_absorpt_correction_type multi-scan
_exptl_absorpt_process_details 'SADABS; Bruker, 2000'
_exptl_crystal_colour blue
_exptl_crystal_density_diffrn 1.671
_exptl_crystal_density_method 'not measured'
_exptl_crystal_description block
_exptl_crystal_F_000 263
_exptl_crystal_size_max 0.21
_exptl_crystal_size_mid 0.16
_exptl_crystal_size_min 0.15
_refine_diff_density_max 0.551
_refine_diff_density_min -0.551
_refine_diff_density_rms 0.177
_refine_ls_extinction_method none
_refine_ls_goodness_of_fit_ref 1.098
_refine_ls_hydrogen_treatment constr
_refine_ls_matrix_type full
_refine_ls_number_parameters 151
_refine_ls_number_reflns 2049
_refine_ls_number_restraints 0
_refine_ls_restrained_S_all 1.098
_refine_ls_R_factor_all 0.0347
_refine_ls_R_factor_gt 0.0307
_refine_ls_shift/su_max 0.000
_refine_ls_shift/su_mean 0.000
_refine_ls_structure_factor_coef Fsqd
_refine_ls_weighting_details 'calc w=1/[\s^2^(Fo^2^)+(0.0912P)^2^+0.1533P] where P=(Fo^2^+2Fc^2^)/3'
_refine_ls_weighting_scheme calc
_refine_ls_wR_factor_gt 0.1022
_refine_ls_wR_factor_ref 0.1192
_reflns_number_gt 1982
_reflns_number_total 2049
_reflns_threshold_expression >2sigma(I)
_cod_data_source_file cg401811c_si_002.cif
_cod_data_source_block 964991
_cod_depositor_comments
;
The following automatic conversions were performed:

'_symmetry_cell_setting' value 'Triclinic' changed to 'triclinic'
according to
/usr/data/users/saulius/crontab/automatic-downloads/rss-feeds/ACS/lib/dictionaries/cif_core.dic
dictionary named 'cif_core.dic' version 2.4.2 from 2011-04-26.

Automatic conversion script
Id: cif_fix_values 2281 2013-09-26 08:29:07Z andrius 

 Adding full bibliography for 4511704--4511714.cif.
;
_cod_original_sg_symbol_H-M 'P -1 '
_cod_database_code 4511704

loop_
_symmetry_equiv_pos_as_xyz
'x, y, z'
'-x, -y, -z'

loop_
_atom_site_label
_atom_site_type_symbol
_atom_site_fract_x
_atom_site_fract_y
_atom_site_fract_z
_atom_site_U_iso_or_equiv
_atom_site_adp_type
_atom_site_occupancy
_atom_site_symmetry_multiplicity
_atom_site_calc_flag
_atom_site_refinement_flags
Cu1 Cu 0.0000 0.0000 0.0000 0.02390(18) Uani 1 2 d S
C1 C 0.7531(4) 0.2722(3) 0.45572(18) 0.0269(4) Uani 1 1 d .
H1 H 0.8478 0.2657 0.4044 0.032 Uiso 1 1 calc R
C2 C 0.8374(4) 0.3182(3) 0.56856(18) 0.0267(5) Uani 1 1 d .
H2 H 0.9885 0.3457 0.5920 0.032 Uiso 1 1 calc R
C3 C 0.6982(3) 0.3237(3) 0.64713(17) 0.0214(4) Uani 1 1 d .
C4 C 0.4722(4) 0.2769(3) 0.61020(17) 0.0251(4) Uani 1 1 d .
H4 H 0.3762 0.2733 0.6617 0.030 Uiso 1 1 calc R
C5 C 0.3891(3) 0.2356(3) 0.49751(18) 0.0248(4) Uani 1 1 d .
H5 H 0.2380 0.2075 0.4741 0.030 Uiso 1 1 calc R
C6 C 0.5292(3) 0.2356(3) 0.41845(17) 0.0212(4) Uani 1 1 d .
C7 C 0.4408(3) 0.2016(3) 0.29926(17) 0.0211(4) Uani 1 1 d .
C8 C 0.2342(4) 0.1148(3) 0.24142(17) 0.0235(4) Uani 1 1 d .
H8 H 0.1096 0.0610 0.2729 0.028 Uiso 1 1 calc R
C9 C 0.4418(4) 0.2071(4) 0.11978(18) 0.0319(5) Uani 1 1 d .
H9 H 0.4913 0.2309 0.0527 0.038 Uiso 1 1 calc R
C10 C 0.7948(3) 0.3807(3) 0.76878(17) 0.0225(4) Uani 1 1 d .
N1 N 0.2369(3) 0.1184(3) 0.12893(15) 0.0251(4) Uani 1 1 d .
N2 N 0.5707(3) 0.2588(3) 0.21970(16) 0.0303(4) Uani 1 1 d .
H2A H 0.7104 0.3176 0.2321 0.036 Uiso 1 1 calc R
O1 O 0.9991(3) 0.4711(3) 0.79435(13) 0.0298(4) Uani 1 1 d .
O2 O 0.6703(3) 0.3371(3) 0.83977(13) 0.0308(4) Uani 1 1 d .
O3 O 0.1138(3) -0.2415(2) -0.01994(13) 0.0302(4) Uani 1 1 d .
H3A H 0.0494 -0.3158 -0.0711 0.045 Uiso 1 1 d R
H3B H 0.1563 -0.2770 0.0292 0.045 Uiso 1 1 d R
O4 O 0.2272(3) 0.1807(3) -0.13401(16) 0.0415(5) Uani 1 1 d .
H4A H 0.3301 0.1822 -0.1420 0.062 Uiso 1 1 d R
H4B H 0.1754 0.2884 -0.1437 0.062 Uiso 1 1 d R

loop_
_atom_site_aniso_label
_atom_site_aniso_U_11
_atom_site_aniso_U_22
_atom_site_aniso_U_33
_atom_site_aniso_U_23
_atom_site_aniso_U_13
_atom_site_aniso_U_12
Cu1 0.0207(2) 0.0317(2) 0.0146(2) -0.00356(15) -0.00680(15) 0.00661(16)
C1 0.0235(11) 0.0377(11) 0.0175(10) 0.0001(8) 0.0002(8) 0.0079(8)
C2 0.0197(10) 0.0373(11) 0.0196(10) 0.0008(8) -0.0039(8) 0.0064(8)
C3 0.0226(10) 0.0219(9) 0.0160(9) 0.0015(7) -0.0045(8) 0.0040(7)
C4 0.0227(10) 0.0317(10) 0.0182(10) 0.0033(8) -0.0007(8) 0.0050(8)
C5 0.0178(9) 0.0312(10) 0.0209(10) 0.0011(8) -0.0040(8) 0.0034(8)
C6 0.0245(10) 0.0203(9) 0.0145(9) -0.0003(7) -0.0044(7) 0.0038(7)
C7 0.0213(10) 0.0232(9) 0.0160(9) 0.0004(7) -0.0014(7) 0.0047(7)
C8 0.0241(10) 0.0286(10) 0.0140(9) 0.0010(7) -0.0010(8) 0.0038(8)
C9 0.0228(11) 0.0509(13) 0.0165(10) 0.0033(9) -0.0009(8) 0.0037(10)
C10 0.0235(10) 0.0232(9) 0.0178(9) 0.0007(7) -0.0034(8) 0.0058(8)
N1 0.0245(9) 0.0318(9) 0.0155(8) -0.0004(7) -0.0029(7) 0.0064(7)
N2 0.0188(9) 0.0465(11) 0.0185(9) 0.0038(8) -0.0023(7) 0.0001(8)
O1 0.0218(8) 0.0404(9) 0.0194(7) -0.0003(6) -0.0052(6) 0.0012(6)
O2 0.0258(8) 0.0461(9) 0.0170(7) 0.0027(6) -0.0021(6) 0.0076(7)
O3 0.0345(9) 0.0354(8) 0.0179(7) -0.0032(6) -0.0072(6) 0.0128(7)
O4 0.0264(9) 0.0546(11) 0.0451(11) 0.0206(9) 0.0077(8) 0.0083(8)

loop_
_atom_type_symbol
_atom_type_description
_atom_type_scat_dispersion_real
_atom_type_scat_dispersion_imag
_atom_type_scat_source
C C 0.0033 0.0016 'International Tables Vol C Tables 4.2.6.8 and 6.1.1.4'
H H 0.0000 0.0000 'International Tables Vol C Tables 4.2.6.8 and 6.1.1.4'
Cu Cu 0.3201 1.2651 'International Tables Vol C Tables 4.2.6.8 and 6.1.1.4'
N N 0.0061 0.0033 'International Tables Vol C Tables 4.2.6.8 and 6.1.1.4'
O O 0.0106 0.0060 'International Tables Vol C Tables 4.2.6.8 and 6.1.1.4'

loop_
_geom_angle_atom_site_label_1
_geom_angle_atom_site_label_2
_geom_angle_atom_site_label_3
_geom_angle
_geom_angle_site_symmetry_1
_geom_angle_site_symmetry_3
N1 Cu1 N1 180.00(8) 2 .
N1 Cu1 O3 89.22(7) 2 2
N1 Cu1 O3 90.78(7) . 2
N1 Cu1 O3 90.78(7) 2 .
N1 Cu1 O3 89.22(7) . .
O3 Cu1 O3 180.00(8) 2 .
N1 Cu1 O4 87.27(7) 2 .
N1 Cu1 O4 92.73(7) . .
O3 Cu1 O4 87.02(7) 2 .
O3 Cu1 O4 92.98(7) . .
N1 Cu1 O4 92.73(7) 2 2
N1 Cu1 O4 87.27(7) . 2
O3 Cu1 O4 92.98(7) 2 2
O3 Cu1 O4 87.02(7) . 2
O4 Cu1 O4 180.00(9) . 2
C2 C1 C6 120.8(2) . .
C2 C1 H1 119.6 . .
C6 C1 H1 119.6 . .
C1 C2 C3 120.7(2) . .
C1 C2 H2 119.7 . .
C3 C2 H2 119.7 . .
C2 C3 C4 118.62(19) . .
C2 C3 C10 119.6(2) . .
C4 C3 C10 121.82(19) . .
C5 C4 C3 120.6(2) . .
C5 C4 H4 119.7 . .
C3 C4 H4 119.7 . .
C4 C5 C6 120.8(2) . .
C4 C5 H5 119.6 . .
C6 C5 H5 119.6 . .
C1 C6 C5 118.41(19) . .
C1 C6 C7 121.22(19) . .
C5 C6 C7 120.36(19) . .
C8 C7 N2 105.07(18) . .
C8 C7 C6 132.27(19) . .
N2 C7 C6 122.65(19) . .
C7 C8 N1 109.77(19) . .
C7 C8 H8 125.1 . .
N1 C8 H8 125.1 . .
N1 C9 N2 111.10(19) . .
N1 C9 H9 124.5 . .
N2 C9 H9 124.5 . .
O2 C10 O1 123.21(19) . .
O2 C10 C3 118.83(19) . .
O1 C10 C3 117.96(19) . .
C9 N1 C8 105.91(18) . .
C9 N1 Cu1 123.62(15) . .
C8 N1 Cu1 130.29(15) . .
C9 N2 C7 108.14(18) . .
C9 N2 H2A 125.9 . .
C7 N2 H2A 125.9 . .
Cu1 O3 H3A 111.3 . .
Cu1 O3 H3B 118.0 . .
H3A O3 H3B 121.1 . .
Cu1 O4 H4A 129.0 . .
Cu1 O4 H4B 104.0 . .
H4A O4 H4B 121.1 . .

loop_
_geom_bond_atom_site_label_1
_geom_bond_atom_site_label_2
_geom_bond_distance
_geom_bond_site_symmetry_2
Cu1 N1 1.9753(18) 2
Cu1 N1 1.9753(18) .
Cu1 O3 1.9869(16) 2
Cu1 O3 1.9869(16) .
Cu1 O4 2.5267(17) .
Cu1 O4 2.5267(17) 2
C1 C2 1.387(3) .
C1 C6 1.387(3) .
C1 H1 0.9300 .
C2 C3 1.393(3) .
C2 H2 0.9300 .
C3 C4 1.392(3) .
C3 C10 1.504(3) .
C4 C5 1.383(3) .
C4 H4 0.9300 .
C5 C6 1.397(3) .
C5 H5 0.9300 .
C6 C7 1.465(3) .
C7 C8 1.359(3) .
C7 N2 1.377(3) .
C8 N1 1.380(3) .
C8 H8 0.9300 .
C9 N1 1.310(3) .
C9 N2 1.339(3) .
C9 H9 0.9300 .
C10 O2 1.255(3) .
C10 O1 1.266(3) .
N2 H2A 0.8600 .
O3 H3A 0.7608 .
O3 H3B 0.7187 .
O4 H4A 0.6723 .
O4 H4B 0.8994 .

loop_
_geom_torsion_atom_site_label_1
_geom_torsion_atom_site_label_2
_geom_torsion_atom_site_label_3
_geom_torsion_atom_site_label_4
_geom_torsion
_geom_torsion_site_symmetry_1
C6 C1 C2 C3 1.7(3) .
C1 C2 C3 C4 1.6(3) .
C1 C2 C3 C10 -178.0(2) .
C2 C3 C4 C5 -3.1(3) .
C10 C3 C4 C5 176.52(19) .
C3 C4 C5 C6 1.4(3) .
C2 C1 C6 C5 -3.4(3) .
C2 C1 C6 C7 175.5(2) .
C4 C5 C6 C1 1.9(3) .
C4 C5 C6 C7 -177.00(19) .
C1 C6 C7 C8 160.7(2) .
C5 C6 C7 C8 -20.5(3) .
C1 C6 C7 N2 -18.9(3) .
C5 C6 C7 N2 159.9(2) .
N2 C7 C8 N1 0.0(2) .
C6 C7 C8 N1 -179.6(2) .
C2 C3 C10 O2 -162.4(2) .
C4 C3 C10 O2 18.0(3) .
C2 C3 C10 O1 17.7(3) .
C4 C3 C10 O1 -162.0(2) .
N2 C9 N1 C8 0.5(3) .
N2 C9 N1 Cu1 -175.05(16) .
C7 C8 N1 C9 -0.3(3) .
C7 C8 N1 Cu1 174.83(15) .
O3 Cu1 N1 C9 -102.0(2) 2
O3 Cu1 N1 C9 78.0(2) .
O4 Cu1 N1 C9 -14.9(2) .
O4 Cu1 N1 C9 165.1(2) 2
O3 Cu1 N1 C8 83.6(2) 2
O3 Cu1 N1 C8 -96.4(2) .
O4 Cu1 N1 C8 170.70(19) .
O4 Cu1 N1 C8 -9.30(19) 2
N1 C9 N2 C7 -0.5(3) .
C8 C7 N2 C9 0.3(3) .
C6 C7 N2 C9 180.0(2) .
